data_1551605
loop_
_publ_author_name
'ITO, Misaki'
'MITSUHASHI, Ryoji'
'MIKURIYA, Masahiro'
'SAKIYAMA, Hiroshi'

_publ_section_title
;
 Crystal Structure of a Trigonally Compressed Hexakis-DMF Zinc(II) Complex
;
_journal_issue 0
_journal_name_full 'X-ray Structure Analysis Online'
_journal_page_first 21
_journal_paper_doi 10.2116/xraystruct.32.21
_journal_volume 32
_journal_year 2016
_chemical_formula_moiety 'C18 H42 N6 O6 Zn, 2(C24 H20 B)'
_chemical_formula_sum 'C66 H82 B2 N6 O6 Zn'
_chemical_formula_weight 1142.36
_space_group_crystal_system orthorhombic
_space_group_IT_number 29
_space_group_name_Hall 'P 2c -2ac'
_space_group_name_H-M_alt 'P c a 21'
_symmetry_space_group_name_Hall 'P 2c -2ac'
_symmetry_space_group_name_H-M 'P c a 21'
_atom_sites_solution_hydrogens geom
_audit_creation_method SHELXL-2014/7
_cell_angle_alpha 90.000
_cell_angle_beta 90.000
_cell_angle_gamma 90.000
_cell_formula_units_Z 4
_cell_length_a 30.231(5)
_cell_length_b 9.2503(14)
_cell_length_c 22.083(3)
_cell_measurement_reflns_used 999
_cell_measurement_temperature 90(2)
_cell_measurement_theta_max 28.893
_cell_measurement_theta_min 2.284
_cell_volume 6175.4(16)
_computing_cell_refinement 'Bruker SMART'
_computing_data_collection 'Bruker SMART'
_computing_data_reduction 'Bruker SAINT'
_computing_molecular_graphics 'Yadokari-XG 2009 (Wakita,Nemoto et al., 2009)'
_computing_publication_material 'SHELXL-2014/7 (Sheldrick, 2014)'
_computing_structure_refinement 'SHELXL-2014/7 (Sheldrick, 2014)'
_computing_structure_solution 'SHELXT 2014/5 (Sheldrick, 2014)'
_diffrn_ambient_temperature 90(2)
_diffrn_measured_fraction_theta_full 0.999
_diffrn_measured_fraction_theta_max 0.929
_diffrn_measurement_device_type 'CCD area detector'
_diffrn_measurement_method '\p and \w'
_diffrn_radiation_type MoK\a
_diffrn_radiation_wavelength 0.71073
_diffrn_reflns_av_R_equivalents 0.0467
_diffrn_reflns_av_unetI/netI 0.0997
_diffrn_reflns_Laue_measured_fraction_full 0.999
_diffrn_reflns_Laue_measured_fraction_max 0.929
_diffrn_reflns_limit_h_max 38
_diffrn_reflns_limit_h_min -30
_diffrn_reflns_limit_k_max 12
_diffrn_reflns_limit_k_min -12
_diffrn_reflns_limit_l_max 28
_diffrn_reflns_limit_l_min -25
_diffrn_reflns_number 37903
_diffrn_reflns_point_group_measured_fraction_full 0.999
_diffrn_reflns_point_group_measured_fraction_max 0.928
_diffrn_reflns_theta_full 25.242
_diffrn_reflns_theta_max 28.893
_diffrn_reflns_theta_min 2.284
_diffrn_source 'fine-focus sealed tube'
_exptl_absorpt_coefficient_mu 0.453
_exptl_absorpt_correction_T_max 0.891
_exptl_absorpt_correction_T_min 0.847
_exptl_absorpt_correction_type multi-scan
_exptl_absorpt_process_details SADABS
_exptl_crystal_colour colourless
_exptl_crystal_density_diffrn 1.229
_exptl_crystal_description block
_exptl_crystal_F_000 2432
_exptl_crystal_size_max 0.380
_exptl_crystal_size_mid 0.280
_exptl_crystal_size_min 0.260
_refine_diff_density_max 0.598
_refine_diff_density_min -0.394
_refine_diff_density_rms 0.046
_refine_ls_abs_structure_details
;
 Refined as an inversion twin.
;
_refine_ls_abs_structure_Flack 0.299(9)
_refine_ls_extinction_method none
_refine_ls_goodness_of_fit_ref 0.634
_refine_ls_hydrogen_treatment constr
_refine_ls_matrix_type full
_refine_ls_number_parameters 743
_refine_ls_number_reflns 14167
_refine_ls_number_restraints 1
_refine_ls_restrained_S_all 0.634
_refine_ls_R_factor_all 0.0601
_refine_ls_R_factor_gt 0.0365
_refine_ls_shift/su_max 0.001
_refine_ls_shift/su_mean 0.000
_refine_ls_structure_factor_coef Fsqd
_refine_ls_weighting_details 'w=1/[\s^2^(Fo^2^)+(0.0441P)^2^] where P=(Fo^2^+2Fc^2^)/3'
_refine_ls_weighting_scheme calc
_refine_ls_wR_factor_gt 0.0672
_refine_ls_wR_factor_ref 0.0744
_reflns_Friedel_coverage 0.950
_reflns_Friedel_fraction_full 0.999
_reflns_Friedel_fraction_max 0.928
_reflns_number_gt 9848
_reflns_number_total 14167
_reflns_threshold_expression 'I > 2\s(I)'
_cod_data_source_file 32_21_1.txt
_cod_data_source_block ydkr_a
_cod_original_cell_volume 6175.2(16)
_cod_database_code 1551605
_shelx_shelxl_version_number 2014/7
_shelx_space_group_comment
;
The symmetry employed for this shelxl refinement is uniquely defined
by the following loop, which should always be used as a source of
symmetry information in preference to the above space-group names.
They are only intended as comments.
;
_shelx_estimated_absorpt_t_min 0.847
_shelx_estimated_absorpt_t_max 0.891

loop_
_space_group_symop_operation_xyz
'x, y, z'
'-x, -y, z+1/2'
'-x+1/2, y, z+1/2'
'x+1/2, -y, z'

loop_
_atom_site_label
_atom_site_type_symbol
_atom_site_fract_x
_atom_site_fract_y
_atom_site_fract_z
_atom_site_U_iso_or_equiv
_atom_site_adp_type
_atom_site_occupancy
_atom_site_site_symmetry_order
_atom_site_calc_flag
_atom_site_refinement_flags_posn
_atom_site_refinement_flags_adp
Zn1 Zn 0.36537(2) 0.70834(4) 0.51641(2) 0.02009(8) Uani 1 1 d . .
O1 O 0.34658(7) 0.5038(2) 0.48497(10) 0.0225(5) Uani 1 1 d . .
C1 C 0.36514(10) 0.4534(3) 0.43930(15) 0.0209(7) Uani 1 1 d . .
H1 H 0.3850 0.5149 0.4181 0.025 Uiso 1 1 calc R U
N1 N 0.35953(8) 0.3219(3) 0.41809(12) 0.0189(6) Uani 1 1 d . .
C2 C 0.38055(11) 0.2762(4) 0.36218(15) 0.0258(8) Uani 1 1 d . .
H2 H 0.3582 0.2688 0.3301 0.039 Uiso 1 1 calc R U
H2A H 0.3946 0.1818 0.3682 0.039 Uiso 1 1 calc R U
H2B H 0.4030 0.3473 0.3504 0.039 Uiso 1 1 calc R U
C3 C 0.32941(11) 0.2194(4) 0.44614(16) 0.0260(8) Uani 1 1 d . .
H3 H 0.3166 0.2625 0.4827 0.039 Uiso 1 1 calc R U
H3A H 0.3456 0.1314 0.4570 0.039 Uiso 1 1 calc R U
H3B H 0.3057 0.1953 0.4176 0.039 Uiso 1 1 calc R U
O2 O 0.34771(7) 0.6451(2) 0.60378(10) 0.0244(5) Uani 1 1 d . .
O3 O 0.42935(7) 0.6261(2) 0.52915(10) 0.0239(5) Uani 1 1 d . .
N2 N 0.50129(8) 0.6824(3) 0.54804(13) 0.0220(6) Uani 1 1 d . .
C4 C 0.37605(11) 0.6316(3) 0.64435(16) 0.0230(8) Uani 1 1 d . .
H4 H 0.4052 0.6638 0.6357 0.028 Uiso 1 1 calc R U
N3 N 0.36868(8) 0.5762(3) 0.69831(12) 0.0201(6) Uani 1 1 d . .
C5 C 0.40402(11) 0.5641(4) 0.74329(16) 0.0310(9) Uani 1 1 d . .
H5 H 0.4322 0.5934 0.7250 0.046 Uiso 1 1 calc R U
H5A H 0.4062 0.4638 0.7572 0.046 Uiso 1 1 calc R U
H5B H 0.3974 0.6271 0.7778 0.046 Uiso 1 1 calc R U
C6 C 0.32475(11) 0.5248(4) 0.71607(16) 0.0276(8) Uani 1 1 d . .
H6 H 0.3042 0.5373 0.6822 0.041 Uiso 1 1 calc R U
H6A H 0.3143 0.5805 0.7510 0.041 Uiso 1 1 calc R U
H6B H 0.3264 0.4222 0.7269 0.041 Uiso 1 1 calc R U
C7 C 0.46221(10) 0.7066(3) 0.52359(17) 0.0229(7) Uani 1 1 d . .
H7 H 0.4588 0.7917 0.5000 0.027 Uiso 1 1 calc R U
C8 C 0.53770(11) 0.7840(4) 0.53928(16) 0.0309(9) Uani 1 1 d . .
H8 H 0.5608 0.7385 0.5146 0.046 Uiso 1 1 calc R U
H8A H 0.5500 0.8110 0.5787 0.046 Uiso 1 1 calc R U
H8B H 0.5267 0.8707 0.5186 0.046 Uiso 1 1 calc R U
C9 C 0.51023(11) 0.5530(4) 0.58337(17) 0.0305(9) Uani 1 1 d . .
H9 H 0.4828 0.4983 0.5889 0.046 Uiso 1 1 calc R U
H9A H 0.5221 0.5805 0.6230 0.046 Uiso 1 1 calc R U
H9B H 0.5319 0.4928 0.5620 0.046 Uiso 1 1 calc R U
O4 O 0.38885(7) 0.9110(2) 0.54577(11) 0.0262(5) Uani 1 1 d . .
N4 N 0.38124(9) 1.1392(3) 0.58025(12) 0.0225(6) Uani 1 1 d . .
O5 O 0.38661(7) 0.7772(2) 0.42936(10) 0.0226(5) Uani 1 1 d . .
N5 N 0.37903(9) 0.8889(3) 0.33864(13) 0.0216(6) Uani 1 1 d . .
O6 O 0.30389(6) 0.7951(2) 0.50196(10) 0.0220(5) Uani 1 1 d . .
N6 N 0.22943(8) 0.7779(3) 0.49678(11) 0.0187(6) Uani 1 1 d . .
C10 C 0.36968(11) 1.0024(4) 0.57729(15) 0.0229(8) Uani 1 1 d . .
H10 H 0.3451 0.9717 0.6008 0.027 Uiso 1 1 calc R U
C11 C 0.41887(11) 1.1935(4) 0.54617(17) 0.0304(8) Uani 1 1 d . .
H11 H 0.4445 1.2022 0.5731 0.046 Uiso 1 1 calc R U
H11A H 0.4117 1.2886 0.5293 0.046 Uiso 1 1 calc R U
H11B H 0.4258 1.1264 0.5132 0.046 Uiso 1 1 calc R U
C12 C 0.35979(13) 1.2416(4) 0.62061(18) 0.0367(10) Uani 1 1 d . .
H12 H 0.3333 1.1972 0.6381 0.055 Uiso 1 1 calc R U
H12A H 0.3514 1.3282 0.5978 0.055 Uiso 1 1 calc R U
H12B H 0.3803 1.2685 0.6531 0.055 Uiso 1 1 calc R U
C13 C 0.36350(11) 0.8363(3) 0.38968(15) 0.0212(7) Uani 1 1 d . .
H13 H 0.3326 0.8439 0.3968 0.025 Uiso 1 1 calc R U
C14 C 0.42632(11) 0.8822(4) 0.32514(17) 0.0331(9) Uani 1 1 d . .
H14 H 0.4403 0.9741 0.3362 0.050 Uiso 1 1 calc R U
H14A H 0.4305 0.8646 0.2818 0.050 Uiso 1 1 calc R U
H14B H 0.4399 0.8036 0.3484 0.050 Uiso 1 1 calc R U
C15 C 0.35003(12) 0.9513(4) 0.29240(16) 0.0298(8) Uani 1 1 d . .
H15 H 0.3493 0.8875 0.2570 0.045 Uiso 1 1 calc R U
H15A H 0.3613 1.0464 0.2804 0.045 Uiso 1 1 calc R U
H15B H 0.3201 0.9617 0.3088 0.045 Uiso 1 1 calc R U
C16 C 0.26882(10) 0.7245(3) 0.50762(15) 0.0198(7) Uani 1 1 d . .
H16 H 0.2709 0.6267 0.5205 0.024 Uiso 1 1 calc R U
C17 C 0.22376(10) 0.9296(3) 0.47988(16) 0.0251(8) Uani 1 1 d . .
H17 H 0.2521 0.9801 0.4836 0.038 Uiso 1 1 calc R U
H17A H 0.2020 0.9748 0.5068 0.038 Uiso 1 1 calc R U
H17B H 0.2133 0.9356 0.4379 0.038 Uiso 1 1 calc R U
C18 C 0.18898(10) 0.6921(3) 0.50413(15) 0.0241(8) Uani 1 1 d . .
H18 H 0.1968 0.5924 0.5146 0.036 Uiso 1 1 calc R U
H18A H 0.1722 0.6927 0.4662 0.036 Uiso 1 1 calc R U
H18B H 0.1709 0.7338 0.5365 0.036 Uiso 1 1 calc R U
B1 B 0.33958(11) 0.4951(4) 0.18756(17) 0.0171(8) Uani 1 1 d . .
C19 C 0.30724(9) 0.4683(3) 0.24669(14) 0.0180(7) Uani 1 1 d . .
C20 C 0.30384(10) 0.5711(3) 0.29300(15) 0.0206(7) Uani 1 1 d . .
H20 H 0.3187 0.6609 0.2879 0.025 Uiso 1 1 calc R U
C21 C 0.28011(10) 0.5491(4) 0.34563(15) 0.0235(8) Uani 1 1 d . .
H21 H 0.2790 0.6227 0.3756 0.028 Uiso 1 1 calc R U
C22 C 0.25797(10) 0.4202(4) 0.35480(16) 0.0250(8) Uani 1 1 d . .
H22 H 0.2413 0.4045 0.3907 0.030 Uiso 1 1 calc R U
C23 C 0.26062(10) 0.3143(4) 0.31052(16) 0.0256(8) Uani 1 1 d . .
H23 H 0.2455 0.2253 0.3159 0.031 Uiso 1 1 calc R U
C24 C 0.28519(10) 0.3375(3) 0.25838(15) 0.0215(7) Uani 1 1 d . .
H24 H 0.2872 0.2619 0.2294 0.026 Uiso 1 1 calc R U
C25 C 0.32325(10) 0.4090(3) 0.12695(14) 0.0167(7) Uani 1 1 d . .
C26 C 0.27883(10) 0.3781(4) 0.11446(16) 0.0252(8) Uani 1 1 d . .
H26 H 0.2572 0.3993 0.1444 0.030 Uiso 1 1 calc R U
C27 C 0.26503(12) 0.3175(4) 0.05994(17) 0.0301(9) Uani 1 1 d . .
H27 H 0.2346 0.2976 0.0536 0.036 Uiso 1 1 calc R U
C28 C 0.29520(10) 0.2861(3) 0.0151(2) 0.0268(7) Uani 1 1 d . .
H28 H 0.2857 0.2457 -0.0223 0.032 Uiso 1 1 calc R U
C29 C 0.33959(11) 0.3145(3) 0.02536(16) 0.0242(8) Uani 1 1 d . .
H29 H 0.3609 0.2926 -0.0048 0.029 Uiso 1 1 calc R U
C30 C 0.35269(10) 0.3753(3) 0.08013(15) 0.0204(7) Uani 1 1 d . .
H30 H 0.3832 0.3949 0.0861 0.025 Uiso 1 1 calc R U
C31 C 0.33901(10) 0.6669(3) 0.16790(13) 0.0160(7) Uani 1 1 d . .
C32 C 0.29859(10) 0.7404(3) 0.16269(15) 0.0195(7) Uani 1 1 d . .
H32 H 0.2722 0.6901 0.1726 0.023 Uiso 1 1 calc R U
C33 C 0.29540(11) 0.8830(3) 0.14383(15) 0.0230(8) Uani 1 1 d . .
H33 H 0.2672 0.9276 0.1409 0.028 Uiso 1 1 calc R U
C34 C 0.33292(11) 0.9608(3) 0.12928(14) 0.0228(7) Uani 1 1 d . .
H34 H 0.3309 1.0591 0.1171 0.027 Uiso 1 1 calc R U
C35 C 0.37363(10) 0.8920(4) 0.13281(15) 0.0220(7) Uani 1 1 d . .
H35 H 0.3998 0.9436 0.1230 0.026 Uiso 1 1 calc R U
C36 C 0.37631(10) 0.7488(3) 0.15057(15) 0.0200(7) Uani 1 1 d . .
H36 H 0.4045 0.7036 0.1511 0.024 Uiso 1 1 calc R U
C37 C 0.38850(10) 0.4383(3) 0.21079(14) 0.0175(7) Uani 1 1 d . .
C38 C 0.41672(10) 0.5257(4) 0.24502(16) 0.0241(8) Uani 1 1 d . .
H38 H 0.4080 0.6226 0.2530 0.029 Uiso 1 1 calc R U
C39 C 0.45686(11) 0.4776(4) 0.26794(17) 0.0291(9) Uani 1 1 d . .
H39 H 0.4752 0.5416 0.2903 0.035 Uiso 1 1 calc R U
C40 C 0.47010(11) 0.3366(4) 0.25821(17) 0.0298(9) Uani 1 1 d . .
H40 H 0.4976 0.3031 0.2734 0.036 Uiso 1 1 calc R U
C41 C 0.44259(11) 0.2449(4) 0.22594(16) 0.0257(8) Uani 1 1 d . .
H41 H 0.4510 0.1471 0.2196 0.031 Uiso 1 1 calc R U
C42 C 0.40286(10) 0.2957(3) 0.20290(14) 0.0196(7) Uani 1 1 d . .
H42 H 0.3846 0.2309 0.1808 0.024 Uiso 1 1 calc R U
B2 B 0.41145(11) 0.0721(4) 0.82984(17) 0.0172(8) Uani 1 1 d . .
C43 C 0.36313(10) 0.0033(3) 0.81203(15) 0.0193(7) Uani 1 1 d . .
C44 C 0.34519(10) -0.1219(3) 0.83755(16) 0.0232(7) Uani 1 1 d . .
H44 H 0.3614 -0.1705 0.8682 0.028 Uiso 1 1 calc R U
C45 C 0.30440(11) -0.1784(4) 0.81984(17) 0.0291(8) Uani 1 1 d . .
H45 H 0.2933 -0.2630 0.8389 0.035 Uiso 1 1 calc R U
C46 C 0.28011(11) -0.1120(4) 0.77482(17) 0.0289(9) Uani 1 1 d . .
H46 H 0.2524 -0.1505 0.7624 0.035 Uiso 1 1 calc R U
C47 C 0.29687(11) 0.0111(4) 0.74825(17) 0.0289(8) Uani 1 1 d . .
H47 H 0.2807 0.0582 0.7171 0.035 Uiso 1 1 calc R U
C48 C 0.33739(11) 0.0666(3) 0.76671(16) 0.0247(8) Uani 1 1 d . .
H48 H 0.3481 0.1517 0.7476 0.030 Uiso 1 1 calc R U
C49 C 0.44056(10) 0.0776(3) 0.76632(15) 0.0187(7) Uani 1 1 d . .
C50 C 0.44010(11) -0.0397(4) 0.72621(15) 0.0227(7) Uani 1 1 d . .
H50 H 0.4219 -0.1204 0.7357 0.027 Uiso 1 1 calc R U
C51 C 0.46483(11) -0.0441(4) 0.67326(15) 0.0254(8) Uani 1 1 d . .
H51 H 0.4634 -0.1264 0.6476 0.030 Uiso 1 1 calc R U
C52 C 0.49161(11) 0.0721(4) 0.65799(16) 0.0257(8) Uani 1 1 d . .
H52 H 0.5091 0.0696 0.6222 0.031 Uiso 1 1 calc R U
C53 C 0.49249(10) 0.1906(4) 0.69532(16) 0.0257(8) Uani 1 1 d . .
H53 H 0.5103 0.2715 0.6851 0.031 Uiso 1 1 calc R U
C54 C 0.46746(10) 0.1928(3) 0.74800(15) 0.0225(7) Uani 1 1 d . .
H54 H 0.4686 0.2766 0.7728 0.027 Uiso 1 1 calc R U
C55 C 0.40675(10) 0.2360(3) 0.85891(14) 0.0180(7) Uani 1 1 d . .
C56 C 0.36813(10) 0.3173(3) 0.86150(14) 0.0196(7) Uani 1 1 d . .
H56 H 0.3414 0.2755 0.8471 0.024 Uiso 1 1 calc R U
C57 C 0.36702(11) 0.4577(3) 0.88439(15) 0.0221(7) Uani 1 1 d . .
H57 H 0.3399 0.5096 0.8849 0.026 Uiso 1 1 calc R U
C58 C 0.40505(11) 0.5219(3) 0.90634(15) 0.0242(8) Uani 1 1 d . .
H58 H 0.4045 0.6180 0.9216 0.029 Uiso 1 1 calc R U
C59 C 0.44390(11) 0.4436(3) 0.90564(15) 0.0249(8) Uani 1 1 d . .
H59 H 0.4703 0.4857 0.9208 0.030 Uiso 1 1 calc R U
C60 C 0.44463(10) 0.3038(3) 0.88300(15) 0.0233(7) Uani 1 1 d . .
H60 H 0.4717 0.2516 0.8838 0.028 Uiso 1 1 calc R U
C61 C 0.43595(10) -0.0283(3) 0.88136(15) 0.0191(7) Uani 1 1 d . .
C62 C 0.41728(10) -0.0440(3) 0.93885(15) 0.0218(7) Uani 1 1 d . .
H62 H 0.3907 0.0063 0.9476 0.026 Uiso 1 1 calc R U
C63 C 0.43576(11) -0.1295(3) 0.98359(15) 0.0257(8) Uani 1 1 d . .
H63 H 0.4214 -0.1395 1.0216 0.031 Uiso 1 1 calc R U
C64 C 0.47552(11) -0.2007(4) 0.97267(16) 0.0283(8) Uani 1 1 d . .
H64 H 0.4887 -0.2588 1.0032 0.034 Uiso 1 1 calc R U
C65 C 0.49548(11) -0.1860(4) 0.91710(17) 0.0278(8) Uani 1 1 d . .
H65 H 0.5228 -0.2331 0.9094 0.033 Uiso 1 1 calc R U
C66 C 0.47587(10) -0.1027(3) 0.87214(15) 0.0214(7) Uani 1 1 d . .
H66 H 0.4900 -0.0958 0.8338 0.026 Uiso 1 1 calc R U

loop_
_atom_site_aniso_label
_atom_site_aniso_U_11
_atom_site_aniso_U_22
_atom_site_aniso_U_33
_atom_site_aniso_U_23
_atom_site_aniso_U_13
_atom_site_aniso_U_12
Zn1 0.02045(17) 0.02055(17) 0.01926(18) -0.00108(19) -0.00218(18) 0.00099(15)
O1 0.0239(12) 0.0229(12) 0.0207(13) -0.0031(10) 0.0013(10) 0.0035(10)
C1 0.0194(17) 0.0226(18) 0.0207(18) 0.0057(14) -0.0046(14) 0.0004(14)
N1 0.0200(15) 0.0210(15) 0.0157(15) -0.0006(12) -0.0003(11) 0.0015(11)
C2 0.0286(19) 0.0239(19) 0.025(2) -0.0047(15) 0.0041(14) -0.0013(15)
C3 0.0269(19) 0.0248(18) 0.026(2) -0.0034(16) 0.0024(15) -0.0042(15)
O2 0.0253(13) 0.0295(13) 0.0186(13) -0.0011(10) -0.0012(10) 0.0001(10)
O3 0.0202(11) 0.0247(12) 0.0269(16) -0.0003(10) 0.0000(10) 0.0002(9)
N2 0.0202(15) 0.0216(15) 0.0242(16) -0.0012(12) -0.0023(12) 0.0011(11)
C4 0.0232(19) 0.0188(17) 0.027(2) -0.0024(15) -0.0006(15) -0.0035(14)
N3 0.0198(14) 0.0213(14) 0.0192(15) 0.0009(11) 0.0007(12) -0.0018(11)
C5 0.031(2) 0.038(2) 0.024(2) 0.0057(17) -0.0020(16) -0.0041(16)
C6 0.025(2) 0.032(2) 0.026(2) 0.0009(16) 0.0060(15) 0.0005(15)
C7 0.0257(16) 0.0231(16) 0.0199(19) -0.0006(16) 0.0046(16) 0.0045(14)
C8 0.0241(19) 0.032(2) 0.037(2) 0.0044(17) -0.0011(15) -0.0052(16)
C9 0.029(2) 0.025(2) 0.038(2) 0.0027(17) -0.0094(16) -0.0005(15)
O4 0.0245(13) 0.0240(13) 0.0302(14) -0.0079(11) -0.0017(10) -0.0006(10)
N4 0.0249(16) 0.0204(15) 0.0220(16) -0.0013(12) -0.0042(12) -0.0007(12)
O5 0.0228(12) 0.0249(12) 0.0200(13) 0.0011(10) -0.0007(10) -0.0005(10)
N5 0.0240(15) 0.0192(15) 0.0217(16) -0.0008(12) 0.0007(12) -0.0053(11)
O6 0.0192(11) 0.0203(11) 0.0264(15) 0.0020(10) 0.0006(9) 0.0001(9)
N6 0.0181(13) 0.0160(13) 0.0219(15) -0.0003(11) 0.0010(10) -0.0019(11)
C10 0.0215(18) 0.029(2) 0.0185(18) 0.0031(15) -0.0045(14) -0.0016(15)
C11 0.027(2) 0.031(2) 0.032(2) 0.0092(17) -0.0067(16) -0.0058(16)
C12 0.048(3) 0.030(2) 0.031(2) -0.0049(18) 0.0004(19) 0.0026(18)
C13 0.0217(18) 0.0185(16) 0.0234(19) -0.0060(14) 0.0007(15) -0.0045(14)
C14 0.031(2) 0.035(2) 0.034(2) -0.0032(18) 0.0098(17) -0.0077(16)
C15 0.042(2) 0.0258(19) 0.022(2) 0.0028(16) -0.0044(16) -0.0070(16)
C16 0.0275(17) 0.0170(15) 0.0148(19) -0.0007(14) -0.0021(14) 0.0021(13)
C17 0.0224(18) 0.0219(18) 0.031(2) 0.0025(15) -0.0005(15) 0.0027(14)
C18 0.0222(16) 0.0224(17) 0.028(2) -0.0020(15) -0.0003(14) -0.0039(13)
B1 0.0169(19) 0.0167(18) 0.018(2) 0.0000(15) 0.0004(15) -0.0011(14)
C19 0.0134(16) 0.0206(16) 0.0200(18) 0.0014(14) -0.0020(13) 0.0024(13)
C20 0.0206(18) 0.0203(18) 0.0209(19) 0.0020(14) -0.0002(14) -0.0002(14)
C21 0.0234(18) 0.0273(19) 0.0197(19) 0.0001(15) -0.0037(14) 0.0072(15)
C22 0.0164(18) 0.036(2) 0.0223(19) 0.0085(16) 0.0021(14) 0.0054(15)
C23 0.0204(17) 0.0238(18) 0.032(2) 0.0068(16) -0.0013(14) -0.0057(14)
C24 0.0199(17) 0.0188(17) 0.026(2) -0.0017(14) -0.0028(14) 0.0024(13)
C25 0.0164(16) 0.0114(15) 0.0225(18) 0.0018(13) -0.0013(13) 0.0029(12)
C26 0.0225(19) 0.031(2) 0.022(2) 0.0004(16) -0.0003(14) -0.0018(15)
C27 0.0239(19) 0.034(2) 0.033(2) 0.0009(17) -0.0088(15) -0.0078(15)
C28 0.0427(18) 0.0159(15) 0.0219(17) -0.0029(17) -0.011(2) -0.0030(14)
C29 0.0365(19) 0.0174(16) 0.019(2) 0.0018(14) 0.0010(15) 0.0063(13)
C30 0.0211(18) 0.0182(17) 0.0220(18) 0.0059(14) -0.0027(14) 0.0018(13)
C31 0.0175(16) 0.0198(17) 0.0106(16) -0.0039(12) 0.0004(12) 0.0007(13)
C32 0.0202(17) 0.0214(17) 0.0169(17) -0.0005(13) 0.0016(13) -0.0017(13)
C33 0.0240(18) 0.0268(19) 0.0184(18) -0.0006(15) 0.0002(14) 0.0080(14)
C34 0.034(2) 0.0161(17) 0.0187(18) -0.0023(14) -0.0021(15) 0.0008(14)
C35 0.0229(19) 0.0265(18) 0.0165(17) -0.0021(14) 0.0020(13) -0.0065(14)
C36 0.0208(18) 0.0211(17) 0.0182(18) -0.0026(13) 0.0010(13) 0.0010(13)
C37 0.0171(17) 0.0191(16) 0.0163(18) 0.0036(13) 0.0035(13) -0.0028(13)
C38 0.0248(19) 0.0196(17) 0.028(2) 0.0043(15) -0.0039(15) -0.0025(14)
C39 0.0201(19) 0.033(2) 0.034(2) 0.0119(17) -0.0087(15) -0.0104(15)
C40 0.0154(17) 0.040(2) 0.034(2) 0.0186(18) 0.0005(15) 0.0021(15)
C41 0.0259(19) 0.0246(18) 0.027(2) 0.0087(15) 0.0096(15) 0.0060(14)
C42 0.0215(17) 0.0223(18) 0.0150(17) 0.0042(14) 0.0021(13) -0.0019(14)
B2 0.0180(19) 0.0141(18) 0.020(2) -0.0020(15) 0.0011(15) 0.0000(15)
C43 0.0191(17) 0.0170(16) 0.0217(18) -0.0050(13) 0.0018(14) 0.0016(13)
C44 0.0215(18) 0.0252(19) 0.0228(19) -0.0027(15) -0.0014(14) 0.0000(14)
C45 0.0247(19) 0.0257(19) 0.037(2) -0.0052(16) 0.0017(16) -0.0090(15)
C46 0.0173(18) 0.032(2) 0.037(2) -0.0157(17) -0.0036(15) -0.0022(15)
C47 0.028(2) 0.028(2) 0.032(2) -0.0056(17) -0.0106(16) 0.0058(15)
C48 0.0293(19) 0.0176(17) 0.027(2) -0.0022(15) -0.0032(15) -0.0015(15)
C49 0.0151(16) 0.0194(17) 0.0216(18) 0.0020(14) -0.0058(13) 0.0024(13)
C50 0.0237(18) 0.0238(18) 0.0206(19) 0.0013(15) -0.0024(14) -0.0016(14)
C51 0.0275(19) 0.029(2) 0.0198(19) -0.0055(15) -0.0029(14) 0.0081(15)
C52 0.0223(18) 0.035(2) 0.0199(19) 0.0057(16) 0.0023(14) 0.0073(15)
C53 0.0208(17) 0.0276(19) 0.029(2) 0.0061(16) -0.0005(14) -0.0010(15)
C54 0.0208(17) 0.0230(18) 0.0238(19) -0.0010(15) -0.0035(14) 0.0017(14)
C55 0.0205(17) 0.0186(17) 0.0150(17) 0.0000(13) 0.0007(13) -0.0024(13)
C56 0.0190(17) 0.0222(17) 0.0177(17) 0.0010(13) 0.0002(13) -0.0029(14)
C57 0.0281(18) 0.0189(17) 0.0193(18) 0.0015(14) 0.0034(15) 0.0042(15)
C58 0.035(2) 0.0179(17) 0.0202(19) -0.0046(14) 0.0012(15) -0.0023(15)
C59 0.0272(19) 0.0199(18) 0.027(2) 0.0003(15) -0.0044(15) -0.0061(14)
C60 0.0222(18) 0.0230(18) 0.0248(19) -0.0009(15) -0.0034(14) 0.0006(14)
C61 0.0198(17) 0.0142(16) 0.0232(19) -0.0044(14) -0.0013(14) -0.0079(13)
C62 0.0223(18) 0.0212(17) 0.0220(19) -0.0051(15) 0.0017(14) -0.0041(14)
C63 0.033(2) 0.0259(19) 0.0182(19) -0.0001(15) -0.0002(15) -0.0097(15)
C64 0.030(2) 0.0253(19) 0.029(2) 0.0077(16) -0.0125(15) -0.0081(16)
C65 0.0169(17) 0.0275(19) 0.039(2) 0.0054(17) -0.0033(15) -0.0002(14)
C66 0.0202(18) 0.0206(18) 0.0235(19) -0.0012(14) 0.0014(14) -0.0048(13)

loop_
_atom_type_symbol
_atom_type_description
_atom_type_scat_dispersion_real
_atom_type_scat_dispersion_imag
_atom_type_scat_source
C C 0.0033 0.0016 'International Tables Vol C Tables 4.2.6.8 and 6.1.1.4'
H H 0.0000 0.0000 'International Tables Vol C Tables 4.2.6.8 and 6.1.1.4'
B B 0.0013 0.0007 'International Tables Vol C Tables 4.2.6.8 and 6.1.1.4'
N N 0.0061 0.0033 'International Tables Vol C Tables 4.2.6.8 and 6.1.1.4'
O O 0.0106 0.0060 'International Tables Vol C Tables 4.2.6.8 and 6.1.1.4'
Zn Zn 0.2839 1.4301 'International Tables Vol C Tables 4.2.6.8 and 6.1.1.4'

loop_
_geom_angle_atom_site_label_1
_geom_angle_atom_site_label_2
_geom_angle_atom_site_label_3
_geom_angle
O6 Zn1 O2 91.24(8)
O6 Zn1 O1 93.22(8)
O2 Zn1 O1 89.07(9)
O6 Zn1 O3 177.77(9)
O2 Zn1 O3 90.59(8)
O1 Zn1 O3 88.10(8)
O6 Zn1 O4 90.28(8)
O2 Zn1 O4 92.94(9)
O1 Zn1 O4 175.93(9)
O3 Zn1 O4 88.34(8)
O6 Zn1 O5 90.91(8)
O2 Zn1 O5 176.90(9)
O1 Zn1 O5 93.04(8)
O3 Zn1 O5 87.22(8)
O4 Zn1 O5 84.82(9)
C1 O1 Zn1 119.0(2)
O1 C1 N1 125.3(3)
O1 C1 H1 117.4
N1 C1 H1 117.4
C1 N1 C3 122.2(3)
C1 N1 C2 121.1(3)
C3 N1 C2 116.5(3)
N1 C2 H2 109.5
N1 C2 H2A 109.5
H2 C2 H2A 109.5
N1 C2 H2B 109.5
H2 C2 H2B 109.5
H2A C2 H2B 109.5
N1 C3 H3 109.5
N1 C3 H3A 109.5
H3 C3 H3A 109.5
N1 C3 H3B 109.5
H3 C3 H3B 109.5
H3A C3 H3B 109.5
C4 O2 Zn1 121.2(2)
C7 O3 Zn1 120.3(2)
C7 N2 C9 121.7(3)
C7 N2 C8 120.8(3)
C9 N2 C8 117.4(3)
O2 C4 N3 125.0(3)
O2 C4 H4 117.5
N3 C4 H4 117.5
C4 N3 C6 121.5(3)
C4 N3 C5 121.4(3)
C6 N3 C5 117.1(3)
N3 C5 H5 109.5
N3 C5 H5A 109.5
H5 C5 H5A 109.5
N3 C5 H5B 109.5
H5 C5 H5B 109.5
H5A C5 H5B 109.5
N3 C6 H6 109.5
N3 C6 H6A 109.5
H6 C6 H6A 109.5
N3 C6 H6B 109.5
H6 C6 H6B 109.5
H6A C6 H6B 109.5
O3 C7 N2 124.9(3)
O3 C7 H7 117.5
N2 C7 H7 117.5
N2 C8 H8 109.5
N2 C8 H8A 109.5
H8 C8 H8A 109.5
N2 C8 H8B 109.5
H8 C8 H8B 109.5
H8A C8 H8B 109.5
N2 C9 H9 109.5
N2 C9 H9A 109.5
H9 C9 H9A 109.5
N2 C9 H9B 109.5
H9 C9 H9B 109.5
H9A C9 H9B 109.5
C10 O4 Zn1 128.5(2)
C10 N4 C11 121.0(3)
C10 N4 C12 122.7(3)
C11 N4 C12 116.2(3)
C13 O5 Zn1 126.7(2)
C13 N5 C15 122.0(3)
C13 N5 C14 120.6(3)
C15 N5 C14 117.4(3)
C16 O6 Zn1 123.26(19)
C16 N6 C17 121.0(2)
C16 N6 C18 122.2(2)
C17 N6 C18 116.7(2)
O4 C10 N4 124.1(3)
O4 C10 H10 118.0
N4 C10 H10 118.0
N4 C11 H11 109.5
N4 C11 H11A 109.5
H11 C11 H11A 109.5
N4 C11 H11B 109.5
H11 C11 H11B 109.5
H11A C11 H11B 109.5
N4 C12 H12 109.5
N4 C12 H12A 109.5
H12 C12 H12A 109.5
N4 C12 H12B 109.5
H12 C12 H12B 109.5
H12A C12 H12B 109.5
O5 C13 N5 124.4(3)
O5 C13 H13 117.8
N5 C13 H13 117.8
N5 C14 H14 109.5
N5 C14 H14A 109.5
H14 C14 H14A 109.5
N5 C14 H14B 109.5
H14 C14 H14B 109.5
H14A C14 H14B 109.5
N5 C15 H15 109.5
N5 C15 H15A 109.5
H15 C15 H15A 109.5
N5 C15 H15B 109.5
H15 C15 H15B 109.5
H15A C15 H15B 109.5
O6 C16 N6 123.7(3)
O6 C16 H16 118.2
N6 C16 H16 118.2
N6 C17 H17 109.5
N6 C17 H17A 109.5
H17 C17 H17A 109.5
N6 C17 H17B 109.5
H17 C17 H17B 109.5
H17A C17 H17B 109.5
N6 C18 H18 109.5
N6 C18 H18A 109.5
H18 C18 H18A 109.5
N6 C18 H18B 109.5
H18 C18 H18B 109.5
H18A C18 H18B 109.5
C25 B1 C31 104.5(3)
C25 B1 C19 113.3(2)
C31 B1 C19 110.3(3)
C25 B1 C37 111.7(2)
C31 B1 C37 113.5(2)
C19 B1 C37 103.7(2)
C20 C19 C24 114.6(3)
C20 C19 B1 121.3(3)
C24 C19 B1 123.8(3)
C21 C20 C19 123.5(3)
C21 C20 H20 118.2
C19 C20 H20 118.2
C20 C21 C22 120.1(3)
C20 C21 H21 119.9
C22 C21 H21 119.9
C23 C22 C21 118.6(3)
C23 C22 H22 120.7
C21 C22 H22 120.7
C22 C23 C24 120.5(3)
C22 C23 H23 119.8
C24 C23 H23 119.8
C23 C24 C19 122.7(3)
C23 C24 H24 118.7
C19 C24 H24 118.7
C26 C25 C30 114.7(3)
C26 C25 B1 123.4(3)
C30 C25 B1 121.4(3)
C27 C26 C25 122.7(3)
C27 C26 H26 118.7
C25 C26 H26 118.7
C28 C27 C26 120.6(3)
C28 C27 H27 119.7
C26 C27 H27 119.7
C27 C28 C29 118.9(4)
C27 C28 H28 120.6
C29 C28 H28 120.6
C28 C29 C30 119.7(3)
C28 C29 H29 120.2
C30 C29 H29 120.2
C29 C30 C25 123.4(3)
C29 C30 H30 118.3
C25 C30 H30 118.3
C32 C31 C36 114.4(3)
C32 C31 B1 119.9(3)
C36 C31 B1 125.5(3)
C33 C32 C31 123.1(3)
C33 C32 H32 118.4
C31 C32 H32 118.4
C34 C33 C32 120.5(3)
C34 C33 H33 119.7
C32 C33 H33 119.7
C33 C34 C35 118.5(3)
C33 C34 H34 120.8
C35 C34 H34 120.8
C36 C35 C34 120.4(3)
C36 C35 H35 119.8
C34 C35 H35 119.8
C35 C36 C31 123.0(3)
C35 C36 H36 118.5
C31 C36 H36 118.5
C38 C37 C42 115.0(3)
C38 C37 B1 122.1(3)
C42 C37 B1 122.6(3)
C39 C38 C37 123.1(3)
C39 C38 H38 118.5
C37 C38 H38 118.5
C40 C39 C38 120.0(3)
C40 C39 H39 120.0
C38 C39 H39 120.0
C39 C40 C41 119.0(3)
C39 C40 H40 120.5
C41 C40 H40 120.5
C40 C41 C42 120.1(3)
C40 C41 H41 120.0
C42 C41 H41 120.0
C41 C42 C37 122.9(3)
C41 C42 H42 118.6
C37 C42 H42 118.6
C43 B2 C61 110.3(2)
C43 B2 C55 111.9(2)
C61 B2 C55 106.7(3)
C43 B2 C49 106.4(3)
C61 B2 C49 111.3(3)
C55 B2 C49 110.2(2)
C48 C43 C44 114.9(3)
C48 C43 B2 120.3(3)
C44 C43 B2 124.8(3)
C45 C44 C43 122.7(3)
C45 C44 H44 118.6
C43 C44 H44 118.6
C46 C45 C44 120.4(3)
C46 C45 H45 119.8
C44 C45 H45 119.8
C47 C46 C45 118.6(3)
C47 C46 H46 120.7
C45 C46 H46 120.7
C46 C47 C48 120.3(3)
C46 C47 H47 119.8
C48 C47 H47 119.8
C47 C48 C43 123.1(3)
C47 C48 H48 118.4
C43 C48 H48 118.4
C54 C49 C50 114.4(3)
C54 C49 B2 125.2(3)
C50 C49 B2 120.4(3)
C51 C50 C49 123.3(3)
C51 C50 H50 118.3
C49 C50 H50 118.3
C50 C51 C52 119.8(3)
C50 C51 H51 120.1
C52 C51 H51 120.1
C53 C52 C51 119.0(3)
C53 C52 H52 120.5
C51 C52 H52 120.5
C52 C53 C54 120.3(3)
C52 C53 H53 119.8
C54 C53 H53 119.8
C53 C54 C49 123.2(3)
C53 C54 H54 118.4
C49 C54 H54 118.4
C56 C55 C60 115.2(3)
C56 C55 B2 125.8(3)
C60 C55 B2 119.0(3)
C55 C56 C57 122.6(3)
C55 C56 H56 118.7
C57 C56 H56 118.7
C58 C57 C56 120.5(3)
C58 C57 H57 119.7
C56 C57 H57 119.7
C59 C58 C57 118.6(3)
C59 C58 H58 120.7
C57 C58 H58 120.7
C58 C59 C60 120.5(3)
C58 C59 H59 119.8
C60 C59 H59 119.8
C59 C60 C55 122.5(3)
C59 C60 H60 118.7
C55 C60 H60 118.7
C62 C61 C66 115.3(3)
C62 C61 B2 120.4(3)
C66 C61 B2 124.3(3)
C63 C62 C61 123.1(3)
C63 C62 H62 118.5
C61 C62 H62 118.5
C64 C63 C62 119.7(3)
C64 C63 H63 120.1
C62 C63 H63 120.1
C65 C64 C63 119.2(3)
C65 C64 H64 120.4
C63 C64 H64 120.4
C64 C65 C66 120.4(3)
C64 C65 H65 119.8
C66 C65 H65 119.8
C65 C66 C61 122.3(3)
C65 C66 H66 118.8
C61 C66 H66 118.8

loop_
_geom_bond_atom_site_label_1
_geom_bond_atom_site_label_2
_geom_bond_distance
Zn1 O6 2.050(2)
Zn1 O2 2.086(2)
Zn1 O1 2.094(2)
Zn1 O3 2.097(2)
Zn1 O4 2.107(2)
Zn1 O5 2.125(2)
O1 C1 1.245(4)
C1 N1 1.315(4)
C1 H1 0.9500
N1 C3 1.453(4)
N1 C2 1.451(4)
C2 H2 0.9800
C2 H2A 0.9800
C2 H2B 0.9800
C3 H3 0.9800
C3 H3A 0.9800
C3 H3B 0.9800
O2 C4 1.246(4)
O3 C7 1.247(3)
N2 C7 1.318(4)
N2 C9 1.454(4)
N2 C8 1.460(4)
C4 N3 1.316(4)
C4 H4 0.9500
N3 C6 1.464(4)
N3 C5 1.463(4)
C5 H5 0.9800
C5 H5A 0.9800
C5 H5B 0.9800
C6 H6 0.9800
C6 H6A 0.9800
C6 H6B 0.9800
C7 H7 0.9500
C8 H8 0.9800
C8 H8A 0.9800
C8 H8B 0.9800
C9 H9 0.9800
C9 H9A 0.9800
C9 H9B 0.9800
O4 C10 1.239(4)
N4 C10 1.314(4)
N4 C11 1.454(4)
N4 C12 1.454(4)
O5 C13 1.247(4)
N5 C13 1.314(4)
N5 C15 1.464(4)
N5 C14 1.462(4)
O6 C16 1.251(3)
N6 C16 1.311(3)
N6 C17 1.462(4)
N6 C18 1.467(4)
C10 H10 0.9500
C11 H11 0.9800
C11 H11A 0.9800
C11 H11B 0.9800
C12 H12 0.9800
C12 H12A 0.9800
C12 H12B 0.9800
C13 H13 0.9500
C14 H14 0.9800
C14 H14A 0.9800
C14 H14B 0.9800
C15 H15 0.9800
C15 H15A 0.9800
C15 H15B 0.9800
C16 H16 0.9500
C17 H17 0.9800
C17 H17A 0.9800
C17 H17B 0.9800
C18 H18 0.9800
C18 H18A 0.9800
C18 H18B 0.9800
B1 C25 1.634(5)
B1 C31 1.647(5)
B1 C19 1.650(5)
B1 C37 1.651(5)
C19 C20 1.400(4)
C19 C24 1.405(4)
C20 C21 1.381(4)
C20 H20 0.9500
C21 C22 1.382(4)
C21 H21 0.9500
C22 C23 1.386(5)
C22 H22 0.9500
C23 C24 1.387(5)
C23 H23 0.9500
C24 H24 0.9500
C25 C26 1.400(4)
C25 C30 1.400(4)
C26 C27 1.392(5)
C26 H26 0.9500
C27 C28 1.378(5)
C27 H27 0.9500
C28 C29 1.386(4)
C28 H28 0.9500
C29 C30 1.391(4)
C29 H29 0.9500
C30 H30 0.9500
C31 C32 1.403(4)
C31 C36 1.411(4)
C32 C33 1.387(4)
C32 H32 0.9500
C33 C34 1.381(4)
C33 H33 0.9500
C34 C35 1.388(4)
C34 H34 0.9500
C35 C36 1.384(4)
C35 H35 0.9500
C36 H36 0.9500
C37 C38 1.397(4)
C37 C42 1.399(4)
C38 C39 1.388(4)
C38 H38 0.9500
C39 C40 1.381(5)
C39 H39 0.9500
C40 C41 1.385(5)
C40 H40 0.9500
C41 C42 1.386(4)
C41 H41 0.9500
C42 H42 0.9500
B2 C43 1.641(5)
B2 C61 1.645(5)
B2 C55 1.652(5)
B2 C49 1.657(5)
C43 C48 1.396(4)
C43 C44 1.397(4)
C44 C45 1.395(4)
C44 H44 0.9500
C45 C46 1.380(5)
C45 H45 0.9500
C46 C47 1.378(5)
C46 H46 0.9500
C47 C48 1.389(4)
C47 H47 0.9500
C48 H48 0.9500
C49 C54 1.400(4)
C49 C50 1.401(4)
C50 C51 1.388(5)
C50 H50 0.9500
C51 C52 1.387(5)
C51 H51 0.9500
C52 C53 1.372(5)
C52 H52 0.9500
C53 C54 1.388(5)
C53 H53 0.9500
C54 H54 0.9500
C55 C56 1.390(4)
C55 C60 1.410(4)
C56 C57 1.394(4)
C56 H56 0.9500
C57 C58 1.382(4)
C57 H57 0.9500
C58 C59 1.380(4)
C58 H58 0.9500
C59 C60 1.387(4)
C59 H59 0.9500
C60 H60 0.9500
C61 C62 1.397(5)
C61 C66 1.404(4)
C62 C63 1.383(5)
C62 H62 0.9500
C63 C64 1.392(5)
C63 H63 0.9500
C64 C65 1.374(5)
C64 H64 0.9500
C65 C66 1.390(5)
C65 H65 0.9500
C66 H66 0.9500

loop_
_geom_torsion_atom_site_label_1
_geom_torsion_atom_site_label_2
_geom_torsion_atom_site_label_3
_geom_torsion_atom_site_label_4
_geom_torsion
Zn1 O1 C1 N1 173.4(2)
O1 C1 N1 C3 1.2(5)
O1 C1 N1 C2 176.0(3)
Zn1 O2 C4 N3 -171.5(2)
O2 C4 N3 C6 -0.6(5)
O2 C4 N3 C5 179.9(3)
Zn1 O3 C7 N2 157.5(3)
C9 N2 C7 O3 1.9(5)
C8 N2 C7 O3 -179.5(3)
Zn1 O4 C10 N4 -161.0(2)
C11 N4 C10 O4 -0.8(5)
C12 N4 C10 O4 -176.0(3)
Zn1 O5 C13 N5 173.5(2)
C15 N5 C13 O5 177.1(3)
C14 N5 C13 O5 -0.7(5)
Zn1 O6 C16 N6 -177.9(2)
C17 N6 C16 O6 -3.2(5)
C18 N6 C16 O6 -179.7(3)
C25 B1 C19 C20 -153.4(3)
C31 B1 C19 C20 -36.6(4)
C37 B1 C19 C20 85.3(3)
C25 B1 C19 C24 34.0(4)
C31 B1 C19 C24 150.8(3)
C37 B1 C19 C24 -87.3(3)
C24 C19 C20 C21 -1.4(4)
B1 C19 C20 C21 -174.6(3)
C19 C20 C21 C22 -0.1(5)
C20 C21 C22 C23 0.7(5)
C21 C22 C23 C24 0.3(5)
C22 C23 C24 C19 -2.0(5)
C20 C19 C24 C23 2.4(4)
B1 C19 C24 C23 175.4(3)
C31 B1 C25 C26 -89.8(3)
C19 B1 C25 C26 30.4(4)
C37 B1 C25 C26 147.1(3)
C31 B1 C25 C30 82.8(3)
C19 B1 C25 C30 -157.0(3)
C37 B1 C25 C30 -40.3(4)
C30 C25 C26 C27 0.4(5)
B1 C25 C26 C27 173.5(3)
C25 C26 C27 C28 -0.5(5)
C26 C27 C28 C29 0.7(5)
C27 C28 C29 C30 -0.7(5)
C28 C29 C30 C25 0.7(5)
C26 C25 C30 C29 -0.5(4)
B1 C25 C30 C29 -173.7(3)
C25 B1 C31 C32 74.9(3)
C19 B1 C31 C32 -47.3(4)
C37 B1 C31 C32 -163.2(3)
C25 B1 C31 C36 -99.9(3)
C19 B1 C31 C36 138.0(3)
C37 B1 C31 C36 22.1(4)
C36 C31 C32 C33 -1.8(4)
B1 C31 C32 C33 -177.1(3)
C31 C32 C33 C34 -0.3(5)
C32 C33 C34 C35 1.3(5)
C33 C34 C35 C36 0.0(4)
C34 C35 C36 C31 -2.3(5)
C32 C31 C36 C35 3.1(4)
B1 C31 C36 C35 178.1(3)
C25 B1 C37 C38 154.9(3)
C31 B1 C37 C38 37.1(4)
C19 B1 C37 C38 -82.7(3)
C25 B1 C37 C42 -31.5(4)
C31 B1 C37 C42 -149.4(3)
C19 B1 C37 C42 90.9(3)
C42 C37 C38 C39 2.2(5)
B1 C37 C38 C39 176.2(3)
C37 C38 C39 C40 -1.2(5)
C38 C39 C40 C41 -0.6(5)
C39 C40 C41 C42 1.3(5)
C40 C41 C42 C37 -0.2(5)
C38 C37 C42 C41 -1.5(5)
B1 C37 C42 C41 -175.4(3)
C61 B2 C43 C48 -176.6(3)
C55 B2 C43 C48 64.7(4)
C49 B2 C43 C48 -55.7(4)
C61 B2 C43 C44 0.7(4)
C55 B2 C43 C44 -118.0(3)
C49 B2 C43 C44 121.6(3)
C48 C43 C44 C45 -0.9(5)
B2 C43 C44 C45 -178.3(3)
C43 C44 C45 C46 0.9(5)
C44 C45 C46 C47 -0.4(5)
C45 C46 C47 C48 -0.1(5)
C46 C47 C48 C43 0.1(5)
C44 C43 C48 C47 0.4(5)
B2 C43 C48 C47 178.0(3)
C43 B2 C49 C54 137.8(3)
C61 B2 C49 C54 -102.0(3)
C55 B2 C49 C54 16.3(4)
C43 B2 C49 C50 -43.2(4)
C61 B2 C49 C50 77.1(4)
C55 B2 C49 C50 -164.7(3)
C54 C49 C50 C51 1.3(5)
B2 C49 C50 C51 -177.8(3)
C49 C50 C51 C52 -0.1(5)
C50 C51 C52 C53 -1.1(5)
C51 C52 C53 C54 1.0(5)
C52 C53 C54 C49 0.3(5)
C50 C49 C54 C53 -1.4(5)
B2 C49 C54 C53 177.7(3)
C43 B2 C55 C56 -8.0(4)
C61 B2 C55 C56 -128.8(3)
C49 B2 C55 C56 110.1(3)
C43 B2 C55 C60 172.8(3)
C61 B2 C55 C60 52.0(4)
C49 B2 C55 C60 -69.0(4)
C60 C55 C56 C57 2.0(5)
B2 C55 C56 C57 -177.2(3)
C55 C56 C57 C58 -0.6(5)
C56 C57 C58 C59 -0.7(5)
C57 C58 C59 C60 0.4(5)
C58 C59 C60 C55 1.2(5)
C56 C55 C60 C59 -2.3(5)
B2 C55 C60 C59 176.9(3)
C43 B2 C61 C62 -63.8(4)
C55 B2 C61 C62 58.0(4)
C49 B2 C61 C62 178.4(3)
C43 B2 C61 C66 116.4(3)
C55 B2 C61 C66 -121.9(3)
C49 B2 C61 C66 -1.5(4)
C66 C61 C62 C63 -1.6(4)
B2 C61 C62 C63 178.5(3)
C61 C62 C63 C64 2.1(5)
C62 C63 C64 C65 -0.7(5)
C63 C64 C65 C66 -0.9(5)
C64 C65 C66 C61 1.3(5)
C62 C61 C66 C65 -0.1(4)
B2 C61 C66 C65 179.8(3)
